data_7006634
loop_
_publ_author_name
'Mach\'acek, Jan'
'Plesek, Jarom\'ir'
'Holub, Josef'
'Hnyk, Drahom\'ir'
'Vsetecka, V\'aclav'
'C\'isarov\'a, Ivana'
'Kaupp, Martin'
'St\'ibr, Bohumil'

_publ_section_title
;
 New route to 1-thia-closo-dodecaborane(11), closo-1-SB11H11, and its
 halogenation reactions. The effect of the halogen on the dipole
 moments and the NMR spectra and the importance of spin-orbit coupling
 for the 11B chemical shifts.
;
_journal_issue 8
_journal_name_full 'Dalton transactions (Cambridge, England : 2003)'
_journal_page_first 1024
_journal_page_last 1029
_journal_paper_doi 10.1039/b512345c
_journal_year 2006
_chemical_compound_source 'synthesized by the authors'
_chemical_formula_moiety 'B11 H10 I S'
_chemical_formula_sum 'B11 H10 I S'
_chemical_formula_weight 287.95
_chemical_name_systematic
;
?
;
_space_group_IT_number 14
_symmetry_cell_setting monoclinic
_symmetry_space_group_name_Hall '-P 2yn'
_symmetry_space_group_name_H-M 'P 1 21/n 1'
_atom_sites_solution_hydrogens difmap
_atom_sites_solution_primary direct
_atom_sites_solution_secondary difmap
_audit_creation_method SHELXL-97
_cell_angle_alpha 90.00
_cell_angle_beta 90.18(2)
_cell_angle_gamma 90.00
_cell_formula_units_Z 4
_cell_length_a 7.258(2)
_cell_length_b 13.260(3)
_cell_length_c 11.463(2)
_cell_measurement_reflns_used 25
_cell_measurement_temperature 150(2)
_cell_measurement_theta_max 14.5
_cell_measurement_theta_min 14
_cell_volume 1103.2(4)
_computing_cell_refinement 'Enraf-Nonius CAD4 Version 5.0'
_computing_data_collection 'Enraf-Nonius CAD4 Version 5.0'
_computing_data_reduction 'Jana98 (Petricek, 1998)'
_computing_structure_refinement 'SHELXL-97 (Sheldrick, 1997)'
_computing_structure_solution 'SIR97(Cascarano al.,Acta Cryst.,1996,A52,C-79)'
_diffrn_ambient_temperature 150(2)
_diffrn_measured_fraction_theta_full 1.000
_diffrn_measured_fraction_theta_max 1.000
_diffrn_measurement_device_type CAD4-MACHIII
_diffrn_measurement_method 'theta-2theta scan'
_diffrn_radiation_monochromator graphite
_diffrn_radiation_source 'fine-focus sealed tube'
_diffrn_radiation_type MoK\a
_diffrn_radiation_wavelength 0.71069
_diffrn_reflns_av_R_equivalents 0.0196
_diffrn_reflns_av_sigmaI/netI 0.0119
_diffrn_reflns_limit_h_max 8
_diffrn_reflns_limit_h_min 0
_diffrn_reflns_limit_k_max 15
_diffrn_reflns_limit_k_min 0
_diffrn_reflns_limit_l_max 13
_diffrn_reflns_limit_l_min -13
_diffrn_reflns_number 2088
_diffrn_reflns_theta_full 24.95
_diffrn_reflns_theta_max 24.95
_diffrn_reflns_theta_min 2.35
_diffrn_standards_decay_% 1.7
_diffrn_standards_interval_time 1hour
_diffrn_standards_number 3
_exptl_absorpt_coefficient_mu 3.024
_exptl_absorpt_correction_T_max 0.646
_exptl_absorpt_correction_T_min 0.353
_exptl_absorpt_correction_type numerical
_exptl_absorpt_process_details 'JANA98,Petricek, 1998'
_exptl_crystal_colour 'light yellow'
_exptl_crystal_density_diffrn 1.734
_exptl_crystal_density_method 'not measured'
_exptl_crystal_description bar
_exptl_crystal_F_000 536
_exptl_crystal_size_max 0.75
_exptl_crystal_size_mid 0.18
_exptl_crystal_size_min 0.16
_refine_diff_density_max 1.008
_refine_diff_density_min -0.894
_refine_diff_density_rms 0.076
_refine_ls_extinction_coef 0.0157(6)
_refine_ls_extinction_expression Fc^*^=kFc[1+0.001xFc^2^\l^3^/sin(2\q)]^-1/4^
_refine_ls_extinction_method SHELXL
_refine_ls_goodness_of_fit_ref 1.092
_refine_ls_hydrogen_treatment isotropic
_refine_ls_matrix_type full
_refine_ls_number_parameters 159
_refine_ls_number_reflns 1934
_refine_ls_number_restraints 0
_refine_ls_restrained_S_all 1.092
_refine_ls_R_factor_all 0.0239
_refine_ls_R_factor_gt 0.0216
_refine_ls_shift/su_max 0.001
_refine_ls_shift/su_mean 0.000
_refine_ls_structure_factor_coef Fsqd
_refine_ls_weighting_details 'calc w=1/[\s^2^(Fo^2^)+(0.0273P)^2^+1.7095P] where P=(Fo^2^+2Fc^2^)/3'
_refine_ls_weighting_scheme calc
_refine_ls_wR_factor_gt 0.0554
_refine_ls_wR_factor_ref 0.0567
_reflns_number_gt 1808
_reflns_number_total 1934
_reflns_threshold_expression >2sigma(I)
_cod_data_source_file b512345c.txt
_cod_data_source_block sb11cry
_cod_original_sg_symbol_H-M P21/n
_cod_database_code 7006634

loop_
_symmetry_equiv_pos_as_xyz
'x, y, z'
'-x+1/2, y+1/2, -z+1/2'
'-x, -y, -z'
'x-1/2, -y-1/2, z-1/2'

loop_
_atom_site_label
_atom_site_type_symbol
_atom_site_fract_x
_atom_site_fract_y
_atom_site_fract_z
_atom_site_U_iso_or_equiv
_atom_site_adp_type
_atom_site_occupancy
_atom_site_symmetry_multiplicity
_atom_site_calc_flag
_atom_site_refinement_flags
_atom_site_disorder_assembly
_atom_site_disorder_group
I1 I 0.68432(3) 0.009650(16) 0.347533(18) 0.03565(12) Uani 1 1 d . . .
S1 S 0.21298(10) 0.29315(6) 0.11081(6) 0.03013(19) Uani 1 1 d . . .
B2 B 0.4865(4) 0.2767(3) 0.0915(3) 0.0254(7) Uani 1 1 d . . .
B3 B 0.3983(4) 0.3230(2) 0.2358(3) 0.0246(6) Uani 1 1 d . . .
B4 B 0.1899(4) 0.2456(3) 0.2759(3) 0.0233(6) Uani 1 1 d . . .
B5 B 0.1494(4) 0.1510(3) 0.1560(3) 0.0285(7) Uani 1 1 d . . .
B6 B 0.3322(4) 0.1705(3) 0.0422(3) 0.0286(7) Uani 1 1 d . . .
B7 B 0.5852(4) 0.2388(2) 0.2247(3) 0.0200(6) Uani 1 1 d . . .
B8 B 0.4104(4) 0.2204(2) 0.3334(3) 0.0194(6) Uani 1 1 d . . .
B9 B 0.2642(4) 0.1193(2) 0.2868(3) 0.0215(6) Uani 1 1 d . . .
B10 B 0.3488(4) 0.0752(3) 0.1491(3) 0.0254(7) Uani 1 1 d . . .
B11 B 0.5465(4) 0.1494(2) 0.1106(3) 0.0225(6) Uani 1 1 d . . .
B12 B 0.5054(4) 0.1160(2) 0.2587(3) 0.0198(6) Uani 1 1 d . . .
H2 H 0.533(4) 0.327(2) 0.028(3) 0.023(8) Uiso 1 1 d . . .
H3 H 0.399(4) 0.398(3) 0.252(3) 0.031(8) Uiso 1 1 d . . .
H4 H 0.077(4) 0.281(2) 0.318(3) 0.032(8) Uiso 1 1 d . . .
H5 H 0.006(4) 0.132(3) 0.129(3) 0.035(9) Uiso 1 1 d . . .
H6 H 0.302(4) 0.163(3) -0.050(3) 0.034(9) Uiso 1 1 d . . .
H7 H 0.712(5) 0.267(3) 0.248(3) 0.033(9) Uiso 1 1 d . . .
H8 H 0.434(4) 0.236(2) 0.421(3) 0.026(8) Uiso 1 1 d . . .
H9 H 0.198(4) 0.070(3) 0.347(3) 0.033(9) Uiso 1 1 d . . .
H10 H 0.333(5) 0.001(3) 0.117(4) 0.041(11) Uiso 1 1 d . . .
H11 H 0.656(5) 0.118(3) 0.058(3) 0.037(9) Uiso 1 1 d . . .

loop_
_atom_site_aniso_label
_atom_site_aniso_U_11
_atom_site_aniso_U_22
_atom_site_aniso_U_33
_atom_site_aniso_U_23
_atom_site_aniso_U_13
_atom_site_aniso_U_12
I1 0.03400(16) 0.03216(16) 0.04082(17) 0.00761(8) 0.00306(9) 0.01600(8)
S1 0.0211(3) 0.0433(4) 0.0260(4) 0.0098(3) -0.0017(3) 0.0061(3)
B2 0.0201(14) 0.0312(17) 0.0250(16) 0.0028(13) 0.0028(12) -0.0016(13)
B3 0.0219(15) 0.0232(16) 0.0286(16) -0.0013(13) 0.0022(12) 0.0014(12)
B4 0.0164(14) 0.0333(17) 0.0203(14) 0.0015(13) 0.0031(11) 0.0031(12)
B5 0.0196(15) 0.043(2) 0.0231(15) -0.0013(14) -0.0013(12) -0.0084(14)
B6 0.0241(15) 0.043(2) 0.0187(15) -0.0013(14) 0.0022(12) -0.0084(14)
B7 0.0144(13) 0.0225(15) 0.0231(15) -0.0027(12) 0.0009(11) -0.0024(11)
B8 0.0153(13) 0.0240(15) 0.0189(14) -0.0033(12) 0.0006(11) 0.0022(11)
B9 0.0188(14) 0.0261(16) 0.0196(14) -0.0004(12) 0.0035(12) -0.0038(12)
B10 0.0250(15) 0.0284(17) 0.0230(16) -0.0070(13) 0.0047(12) -0.0078(13)
B11 0.0186(14) 0.0273(16) 0.0217(15) -0.0040(12) 0.0041(12) -0.0025(12)
B12 0.0180(14) 0.0197(14) 0.0216(14) -0.0004(12) 0.0016(11) 0.0023(11)

loop_
_atom_type_symbol
_atom_type_description
_atom_type_scat_dispersion_real
_atom_type_scat_dispersion_imag
_atom_type_scat_source
B B 0.0013 0.0007 'International Tables Vol C Tables 4.2.6.8 and 6.1.1.4'
H H 0.0000 0.0000 'International Tables Vol C Tables 4.2.6.8 and 6.1.1.4'
S S 0.1246 0.1234 'International Tables Vol C Tables 4.2.6.8 and 6.1.1.4'
I I -0.4742 1.8119 'International Tables Vol C Tables 4.2.6.8 and 6.1.1.4'

loop_
_geom_angle_atom_site_label_1
_geom_angle_atom_site_label_2
_geom_angle_atom_site_label_3
_geom_angle
_geom_angle_site_symmetry_1
_geom_angle_site_symmetry_3
_geom_angle_publ_flag
B3 S1 B4 56.19(13) . . ?
B3 S1 B6 98.69(13) . . ?
B4 S1 B6 98.77(14) . . ?
B3 S1 B5 98.92(13) . . ?
B4 S1 B5 56.00(14) . . ?
B6 S1 B5 55.90(14) . . ?
B3 S1 B2 55.86(13) . . ?
B4 S1 B2 98.95(13) . . ?
B6 S1 B2 56.02(13) . . ?
B5 S1 B2 98.89(14) . . ?
B11 B2 B7 61.10(18) . . ?
B11 B2 B3 106.8(2) . . ?
B7 B2 B3 57.81(17) . . ?
B11 B2 B6 57.74(18) . . ?
B7 B2 B6 106.6(2) . . ?
B3 B2 B6 107.7(2) . . ?
B11 B2 S1 109.57(19) . . ?
B7 B2 S1 109.57(19) . . ?
B3 B2 S1 61.85(14) . . ?
B6 B2 S1 61.83(15) . . ?
B11 B2 H2 128.3(17) . . ?
B7 B2 H2 130.9(17) . . ?
B3 B2 H2 121.1(17) . . ?
B6 B2 H2 117.6(17) . . ?
S1 B2 H2 109.3(16) . . ?
B7 B3 B8 61.34(17) . . ?
B7 B3 B2 57.66(17) . . ?
B8 B3 B2 106.9(2) . . ?
B7 B3 B4 106.9(2) . . ?
B8 B3 B4 57.59(16) . . ?
B2 B3 B4 108.2(2) . . ?
B7 B3 S1 109.81(19) . . ?
B8 B3 S1 109.52(19) . . ?
B2 B3 S1 62.29(14) . . ?
B4 B3 S1 61.92(14) . . ?
B7 B3 H3 129.1(18) . . ?
B8 B3 H3 129.7(18) . . ?
B2 B3 H3 118.9(19) . . ?
B4 B3 H3 119.6(18) . . ?
S1 B3 H3 109.4(18) . . ?
B8 B4 B9 61.09(17) . . ?
B8 B4 B5 106.7(2) . . ?
B9 B4 B5 57.73(18) . . ?
B8 B4 B3 57.69(17) . . ?
B9 B4 B3 106.8(2) . . ?
B5 B4 B3 107.9(2) . . ?
B8 B4 S1 109.57(19) . . ?
B9 B4 S1 109.84(19) . . ?
B5 B4 S1 62.18(15) . . ?
B3 B4 S1 61.89(14) . . ?
B8 B4 H4 127.9(18) . . ?
B9 B4 H4 128.3(18) . . ?
B5 B4 H4 120.4(18) . . ?
B3 B4 H4 119.7(18) . . ?
S1 B4 H4 111.2(18) . . ?
B9 B5 B10 61.12(18) . . ?
B9 B5 B6 106.8(2) . . ?
B10 B5 B6 57.77(18) . . ?
B9 B5 B4 57.72(17) . . ?
B10 B5 B4 106.6(2) . . ?
B6 B5 B4 107.8(2) . . ?
B9 B5 S1 109.53(19) . . ?
B10 B5 S1 109.50(19) . . ?
B6 B5 S1 61.91(15) . . ?
B4 B5 S1 61.82(15) . . ?
B9 B5 H5 128.5(17) . . ?
B10 B5 H5 128.5(18) . . ?
B6 B5 H5 119.7(17) . . ?
B4 B5 H5 120.0(17) . . ?
S1 B5 H5 110.9(18) . . ?
B11 B6 B10 61.26(18) . . ?
B11 B6 B5 107.1(2) . . ?
B10 B6 B5 57.79(18) . . ?
B11 B6 B2 57.47(17) . . ?
B10 B6 B2 106.7(2) . . ?
B5 B6 B2 108.4(2) . . ?
B11 B6 S1 109.6(2) . . ?
B10 B6 S1 109.75(19) . . ?
B5 B6 S1 62.19(16) . . ?
B2 B6 S1 62.16(15) . . ?
B11 B6 H6 126.4(18) . . ?
B10 B6 H6 128.5(18) . . ?
B5 B6 H6 121.5(17) . . ?
B2 B6 H6 118.7(18) . . ?
S1 B6 H6 111.9(18) . . ?
B2 B7 B3 64.53(18) . . ?
B2 B7 B12 108.7(2) . . ?
B3 B7 B12 108.3(2) . . ?
B2 B7 B11 59.39(18) . . ?
B3 B7 B11 110.7(2) . . ?
B12 B7 B11 60.07(17) . . ?
B2 B7 B8 110.7(2) . . ?
B3 B7 B8 59.36(17) . . ?
B12 B7 B8 59.41(16) . . ?
B11 B7 B8 108.0(2) . . ?
B2 B7 H7 118.6(18) . . ?
B3 B7 H7 115.9(19) . . ?
B12 B7 H7 125.1(19) . . ?
B11 B7 H7 124.8(18) . . ?
B8 B7 H7 120.3(17) . . ?
B4 B8 B3 64.72(18) . . ?
B4 B8 B12 108.8(2) . . ?
B3 B8 B12 108.4(2) . . ?
B4 B8 B9 59.53(18) . . ?
B3 B8 B9 111.1(2) . . ?
B12 B8 B9 60.05(17) . . ?
B4 B8 B7 110.9(2) . . ?
B3 B8 B7 59.30(17) . . ?
B12 B8 B7 59.56(16) . . ?
B9 B8 B7 108.3(2) . . ?
B4 B8 H8 118.1(17) . . ?
B3 B8 H8 117.7(18) . . ?
B12 B8 H8 124.2(17) . . ?
B9 B8 H8 122.4(17) . . ?
B7 B8 H8 121.8(17) . . ?
B4 B9 B5 64.55(19) . . ?
B4 B9 B12 108.1(2) . . ?
B5 B9 B12 108.3(2) . . ?
B4 B9 B8 59.38(17) . . ?
B5 B9 B8 110.7(2) . . ?
B12 B9 B8 59.35(16) . . ?
B4 B9 B10 110.7(2) . . ?
B5 B9 B10 59.46(18) . . ?
B12 B9 B10 59.58(17) . . ?
B8 B9 B10 107.6(2) . . ?
B4 B9 H9 119.5(19) . . ?
B5 B9 H9 118.6(17) . . ?
B12 B9 H9 123.2(17) . . ?
B8 B9 H9 122.7(17) . . ?
B10 B9 H9 121.4(19) . . ?
B6 B10 B5 64.4(2) . . ?
B6 B10 B12 108.4(2) . . ?
B5 B10 B12 108.5(2) . . ?
B6 B10 B9 110.8(2) . . ?
B5 B10 B9 59.43(18) . . ?
B12 B10 B9 59.86(17) . . ?
B6 B10 B11 59.31(18) . . ?
B5 B10 B11 110.8(2) . . ?
B12 B10 B11 59.81(17) . . ?
B9 B10 B11 108.3(2) . . ?
B6 B10 H10 115(2) . . ?
B5 B10 H10 117(2) . . ?
B12 B10 H10 127(2) . . ?
B9 B10 H10 125(2) . . ?
B11 B10 H10 121(2) . . ?
B2 B11 B6 64.79(19) . . ?
B2 B11 B12 108.4(2) . . ?
B6 B11 B12 108.2(2) . . ?
B2 B11 B7 59.50(18) . . ?
B6 B11 B7 110.9(2) . . ?
B12 B11 B7 59.54(17) . . ?
B2 B11 B10 111.1(2) . . ?
B6 B11 B10 59.43(18) . . ?
B12 B11 B10 59.53(17) . . ?
B7 B11 B10 107.9(2) . . ?
B2 B11 H11 119.1(19) . . ?
B6 B11 H11 117.6(18) . . ?
B12 B11 H11 123.9(18) . . ?
B7 B11 H11 123.4(18) . . ?
B10 B11 H11 120.7(18) . . ?
B8 B12 B7 61.03(17) . . ?
B8 B12 B10 109.4(2) . . ?
B7 B12 B10 109.5(2) . . ?
B8 B12 B11 109.5(2) . . ?
B7 B12 B11 60.39(17) . . ?
B10 B12 B11 60.65(17) . . ?
B8 B12 B9 60.60(17) . . ?
B7 B12 B9 109.9(2) . . ?
B10 B12 B9 60.55(17) . . ?
B11 B12 B9 109.5(2) . . ?
B8 B12 I1 121.02(18) . . ?
B7 B12 I1 120.33(18) . . ?
B10 B12 I1 120.97(19) . . ?
B11 B12 I1 120.49(18) . . ?
B9 B12 I1 121.22(18) . . ?

loop_
_geom_bond_atom_site_label_1
_geom_bond_atom_site_label_2
_geom_bond_distance
_geom_bond_site_symmetry_2
_geom_bond_publ_flag
I1 B12 2.169(3) . ?
S1 B3 2.002(3) . ?
S1 B4 2.003(3) . ?
S1 B6 2.004(4) . ?
S1 B5 2.009(4) . ?
S1 B2 2.010(3) . ?
B2 B11 1.756(5) . ?
B2 B7 1.758(4) . ?
B2 B3 1.879(5) . ?
B2 B6 1.885(5) . ?
B2 H2 1.04(3) . ?
B3 B7 1.761(4) . ?
B3 B8 1.762(4) . ?
B3 B4 1.886(5) . ?
B3 H3 1.02(3) . ?
B4 B8 1.761(4) . ?
B4 B9 1.763(5) . ?
B4 B5 1.883(5) . ?
B4 H4 1.06(3) . ?
B5 B9 1.764(4) . ?
B5 B10 1.764(5) . ?
B5 B6 1.881(4) . ?
B5 H5 1.12(3) . ?
B6 B11 1.762(4) . ?
B6 B10 1.764(5) . ?
B6 H6 1.08(3) . ?
B7 B12 1.772(4) . ?
B7 B11 1.787(4) . ?
B7 B8 1.798(4) . ?
B7 H7 1.03(3) . ?
B8 B12 1.769(4) . ?
B8 B9 1.791(4) . ?
B8 H8 1.04(3) . ?
B9 B12 1.781(4) . ?
B9 B10 1.794(4) . ?
B9 H9 1.07(3) . ?
B10 B12 1.776(4) . ?
B10 B11 1.796(4) . ?
B10 H10 1.05(4) . ?
B11 B12 1.781(4) . ?
B11 H11 1.09(3) . ?
